data_1504770
loop_
_publ_author_name
'Wang, Changsheng'
'Batsanov, Andrei S.'
'West, Kara'
'Bryce, Martin R.'

_publ_section_title
;
 Synthesis and crystal structures of isolable terminal aryl hexatriyne and
 octatetrayne derivatives: Ar-(C triple bond C)nH (n = 3, 4).
;
_journal_issue 14
_journal_name_full 'Organic letters'
_journal_page_first 3069
_journal_page_last 3072
_journal_paper_doi 10.1021/ol801121p
_journal_volume 10
_journal_year 2008
_chemical_formula_moiety 'C30 H29 N'
_chemical_formula_sum 'C30 H29 N'
_chemical_formula_weight 403.54
_chemical_name_systematic ' 3,6-di-(tert-butyl)-9-{4-(butadiynyl)phenyl}carbazole  '
_space_group_IT_number 14
_symmetry_cell_setting monoclinic
_symmetry_space_group_name_Hall '-P 2ybc'
_symmetry_space_group_name_H-M 'P 1 21/c 1'
_atom_sites_solution_hydrogens geom
_atom_sites_solution_primary direct
_atom_sites_solution_secondary difmap
_audit_creation_method SHELXL-97
_cell_angle_alpha 90.00
_cell_angle_beta 107.45(1)
_cell_angle_gamma 90.00
_cell_formula_units_Z 4
_cell_length_a 19.295(2)
_cell_length_b 5.7668(9)
_cell_length_c 22.291(3)
_cell_measurement_reflns_used 1798
_cell_measurement_temperature 120(2)
_cell_measurement_theta_max 25.76
_cell_measurement_theta_min 2.45
_cell_volume 2366.2(6)
_computing_cell_refinement 'SAINT version 6.45A (Bruker, 2003)'
_computing_data_collection 'SMART version 5.625 (Bruker, 2001)'
_computing_data_reduction 'SAINT version 6.45A (Bruker, 2003)'
_computing_molecular_graphics 'SHELXTL version 6.14 (Bruker, 2003)'
_computing_publication_material 'SHELXTL version 6.14 (Bruker, 2003)'
_computing_structure_refinement 'SHELXTL version 6.14 (Bruker, 2003)'
_computing_structure_solution 'SHELXTL version 6.14 (Bruker, 2003)'
_diffrn_ambient_temperature 120(2)
_diffrn_detector_area_resol_mean 5.6
_diffrn_measured_fraction_theta_full 0.996
_diffrn_measured_fraction_theta_max 0.996
_diffrn_measurement_device_type 'Bruker SMART 6K CCD area detector'
_diffrn_measurement_method 'narrow-frame \w scans'
_diffrn_radiation_monochromator graphite
_diffrn_radiation_source 'fine-focus sealed tube'
_diffrn_radiation_type MoK\a
_diffrn_radiation_wavelength 0.71073
_diffrn_reflns_av_R_equivalents 0.0995
_diffrn_reflns_av_sigmaI/netI 0.1258
_diffrn_reflns_limit_h_max 25
_diffrn_reflns_limit_h_min -14
_diffrn_reflns_limit_k_max 7
_diffrn_reflns_limit_k_min -7
_diffrn_reflns_limit_l_max 27
_diffrn_reflns_limit_l_min -28
_diffrn_reflns_number 13441
_diffrn_reflns_theta_full 27.50
_diffrn_reflns_theta_max 27.50
_diffrn_reflns_theta_min 1.92
_diffrn_standards_number 0
_exptl_absorpt_coefficient_mu 0.065
_exptl_absorpt_correction_type none
_exptl_crystal_colour brown
_exptl_crystal_density_diffrn 1.133
_exptl_crystal_density_method 'not measured'
_exptl_crystal_description blade
_exptl_crystal_F_000 864
_exptl_crystal_size_max 0.33
_exptl_crystal_size_mid 0.07
_exptl_crystal_size_min 0.02
_refine_diff_density_max 0.329
_refine_diff_density_min -0.254
_refine_diff_density_rms 0.050
_refine_ls_extinction_method none
_refine_ls_goodness_of_fit_ref 0.863
_refine_ls_hydrogen_treatment constr
_refine_ls_matrix_type full
_refine_ls_number_parameters 292
_refine_ls_number_reflns 5416
_refine_ls_number_restraints 0
_refine_ls_restrained_S_all 0.863
_refine_ls_R_factor_all 0.1289
_refine_ls_R_factor_gt 0.0527
_refine_ls_shift/su_max 0.000
_refine_ls_shift/su_mean 0.000
_refine_ls_structure_factor_coef Fsqd
_refine_ls_weighting_details 'calc w=1/[\s^2^(Fo^2^)+(0.0398P)^2^] where P=(Fo^2^+2Fc^2^)/3'
_refine_ls_weighting_scheme calc
_refine_ls_wR_factor_gt 0.0975
_refine_ls_wR_factor_ref 0.1175
_reflns_number_gt 2698
_reflns_number_total 5416
_reflns_threshold_expression I>2\s(I)
_cod_data_source_file ol801121p-file002.cif
_cod_data_source_block 4
_cod_depositor_comments
;
The following automatic conversions were performed:

'_symmetry_cell_setting' value 'Monoclinic' changed to 'monoclinic'
according to /home/saulius/struct/CIF-dictionaries/cif_core.dic
dictionary named 'cif_core.dic' version 2.4.1 from 2010-06-29.

Automatic conversion script
Id: cif_fix_values 1715 2011-07-08 13:25:40Z adriana 
;
_cod_original_cell_volume 2366.2(5)
_cod_original_sg_symbol_H-M 'P 21/c'
_cod_database_code 1504770

loop_
_symmetry_equiv_pos_as_xyz
'x, y, z'
'-x, y+1/2, -z+1/2'
'-x, -y, -z'
'x, -y-1/2, z-1/2'

loop_
_atom_site_label
_atom_site_type_symbol
_atom_site_fract_x
_atom_site_fract_y
_atom_site_fract_z
_atom_site_U_iso_or_equiv
_atom_site_adp_type
_atom_site_occupancy
_atom_site_symmetry_multiplicity
_atom_site_calc_flag
_atom_site_refinement_flags
N1 N 0.25213(9) 0.8765(3) 0.25533(7) 0.0253(4) Uani 1 1 d .
C1 C 0.34604(11) 0.7561(4) 0.35586(9) 0.0271(5) Uani 1 1 d .
H1 H 0.3297 0.8562 0.3827 0.032 Uiso 1 1 d R
C2 C 0.40430(11) 0.6099(4) 0.37968(9) 0.0285(5) Uani 1 1 d .
H2 H 0.4281 0.6125 0.4237 0.034 Uiso 1 1 d R
C3 C 0.43060(10) 0.4564(3) 0.34212(9) 0.0242(5) Uani 1 1 d .
C4 C 0.39413(10) 0.4515(3) 0.27801(9) 0.0244(5) Uani 1 1 d .
H4 H 0.4094 0.3470 0.2515 0.029 Uiso 1 1 d R
C5 C 0.28167(10) 0.5282(3) 0.13114(9) 0.0250(5) Uani 1 1 d .
H5 H 0.3145 0.4082 0.1287 0.030 Uiso 1 1 d R
C6 C 0.22919(11) 0.6012(4) 0.07738(9) 0.0246(5) Uani 1 1 d .
C7 C 0.18150(11) 0.7801(3) 0.08278(9) 0.0262(5) Uani 1 1 d .
H7 H 0.1460 0.8324 0.0458 0.031 Uiso 1 1 d R
C8 C 0.18403(11) 0.8829(4) 0.13955(9) 0.0255(5) Uani 1 1 d .
H8 H 0.1513 1.0031 0.1420 0.031 Uiso 1 1 d R
C9 C 0.23665(11) 0.8022(3) 0.19281(9) 0.0243(5) Uani 1 1 d .
C10 C 0.28659(10) 0.6310(3) 0.18919(9) 0.0238(5) Uani 1 1 d .
C11 C 0.33549(10) 0.5991(3) 0.25234(9) 0.0223(5) Uani 1 1 d .
C12 C 0.31175(10) 0.7524(3) 0.29125(9) 0.0235(5) Uani 1 1 d .
C13 C 0.21925(11) 0.4908(4) 0.01255(9) 0.0281(5) Uani 1 1 d .
C14 C 0.14453(12) 0.3724(4) -0.00909(10) 0.0366(6) Uani 1 1 d .
H141 H 0.1410 0.2589 0.0226 0.058(4) Uiso 1 1 d R
H142 H 0.1386 0.2935 -0.0493 0.058(4) Uiso 1 1 d R
H143 H 0.1063 0.4894 -0.0144 0.058(4) Uiso 1 1 d R
C15 C 0.27783(12) 0.3105(4) 0.01438(10) 0.0374(6) Uani 1 1 d .
H151 H 0.3257 0.3845 0.0278 0.042(4) Uiso 1 1 d R
H152 H 0.2694 0.2434 -0.0276 0.042(4) Uiso 1 1 d R
H153 H 0.2759 0.1876 0.0442 0.042(4) Uiso 1 1 d R
C16 C 0.22271(13) 0.6777(4) -0.03548(10) 0.0365(6) Uani 1 1 d .
H161 H 0.2711 0.7485 -0.0232 0.050(4) Uiso 1 1 d R
H162 H 0.1861 0.7972 -0.0368 0.050(4) Uiso 1 1 d R
H163 H 0.2131 0.6069 -0.0772 0.050(4) Uiso 1 1 d R
C17 C 0.49808(11) 0.3097(4) 0.37202(10) 0.0292(5) Uani 1 1 d .
C18 C 0.50766(12) 0.1190(4) 0.32763(10) 0.0350(6) Uani 1 1 d .
H81 H 0.5161 0.1894 0.2904 0.052(4) Uiso 1 1 d R
H182 H 0.4637 0.0231 0.3146 0.052(4) Uiso 1 1 d R
H183 H 0.5494 0.0219 0.3493 0.052(4) Uiso 1 1 d R
C19 C 0.49415(13) 0.1939(4) 0.43296(10) 0.0394(6) Uani 1 1 d .
H191 H 0.4514 0.0929 0.4236 0.046(4) Uiso 1 1 d R
H192 H 0.4904 0.3135 0.4631 0.046(4) Uiso 1 1 d R
H193 H 0.5381 0.1014 0.4510 0.046(4) Uiso 1 1 d R
C20 C 0.56468(12) 0.4694(4) 0.38746(13) 0.0498(7) Uani 1 1 d .
H201 H 0.5682 0.5416 0.3487 0.058(5) Uiso 1 1 d R
H202 H 0.6087 0.3785 0.4067 0.058(5) Uiso 1 1 d R
H203 H 0.5597 0.5902 0.4168 0.058(5) Uiso 1 1 d R
C21 C 0.20702(11) 1.0249(3) 0.27876(9) 0.0241(5) Uani 1 1 d .
C22 C 0.13425(11) 0.9727(4) 0.26718(9) 0.0281(5) Uani 1 1 d .
H22 H 0.1145 0.8371 0.2442 0.034 Uiso 1 1 d R
C23 C 0.09021(11) 1.1179(4) 0.28876(9) 0.0293(5) Uani 1 1 d .
H23 H 0.0403 1.0808 0.2810 0.035 Uiso 1 1 d R
C24 C 0.11850(11) 1.3188(4) 0.32195(9) 0.0270(5) Uani 1 1 d .
C25 C 0.19203(11) 1.3663(4) 0.33427(9) 0.0278(5) Uani 1 1 d .
H25 H 0.2122 1.5007 0.3577 0.033 Uiso 1 1 d R
C26 C 0.23609(11) 1.2204(3) 0.31292(9) 0.0254(5) Uani 1 1 d .
H26 H 0.2863 1.2543 0.3217 0.031 Uiso 1 1 d R
C27 C 0.07180(11) 1.4749(4) 0.34219(9) 0.0296(5) Uani 1 1 d .
C28 C 0.03314(12) 1.6083(4) 0.35676(10) 0.0319(5) Uani 1 1 d .
C29 C -0.01374(12) 1.7706(4) 0.37078(11) 0.0388(6) Uani 1 1 d .
C30 C -0.05411(14) 1.9070(4) 0.37983(13) 0.0495(7) Uani 1 1 d .
H30 H -0.0870 2.0181 0.3872 0.059 Uiso 1 1 d R

loop_
_atom_site_aniso_label
_atom_site_aniso_U_11
_atom_site_aniso_U_22
_atom_site_aniso_U_33
_atom_site_aniso_U_23
_atom_site_aniso_U_13
_atom_site_aniso_U_12
N1 0.0283(9) 0.0310(9) 0.0171(9) -0.0026(8) 0.0077(7) 0.0027(8)
C1 0.0293(11) 0.0328(12) 0.0201(10) -0.0053(9) 0.0090(9) 0.0009(10)
C2 0.0312(11) 0.0344(12) 0.0173(10) -0.0004(9) 0.0032(9) -0.0024(11)
C3 0.0236(10) 0.0266(11) 0.0228(11) 0.0010(9) 0.0075(9) -0.0029(10)
C4 0.0256(11) 0.0258(11) 0.0230(11) -0.0013(9) 0.0089(9) -0.0012(10)
C5 0.0270(11) 0.0242(11) 0.0260(11) 0.0005(9) 0.0114(9) 0.0005(10)
C6 0.0288(11) 0.0272(11) 0.0192(10) -0.0005(9) 0.0092(9) -0.0041(10)
C7 0.0306(11) 0.0274(11) 0.0198(11) 0.0037(9) 0.0062(9) -0.0042(10)
C8 0.0285(11) 0.0255(11) 0.0235(11) 0.0011(9) 0.0093(9) 0.0020(10)
C9 0.0270(11) 0.0284(11) 0.0197(10) -0.0032(9) 0.0102(9) -0.0050(10)
C10 0.0252(10) 0.0272(11) 0.0204(10) 0.0011(9) 0.0092(9) -0.0033(10)
C11 0.0221(10) 0.0274(11) 0.0189(10) 0.0005(9) 0.0086(8) -0.0026(10)
C12 0.0212(10) 0.0277(11) 0.0209(11) 0.0016(9) 0.0054(8) -0.0010(10)
C13 0.0375(12) 0.0265(11) 0.0200(11) -0.0020(9) 0.0082(9) -0.0013(11)
C14 0.0452(14) 0.0370(13) 0.0245(12) -0.0070(10) 0.0060(10) -0.0083(12)
C15 0.0518(14) 0.0359(13) 0.0217(11) -0.0075(10) 0.0068(11) 0.0041(12)
C16 0.0525(15) 0.0360(13) 0.0244(12) 0.0020(10) 0.0164(11) 0.0045(12)
C17 0.0291(11) 0.0278(11) 0.0277(12) 0.0021(10) 0.0038(10) 0.0019(10)
C18 0.0388(13) 0.0384(13) 0.0292(12) 0.0042(11) 0.0121(10) 0.0111(12)
C19 0.0564(15) 0.0361(13) 0.0224(11) 0.0028(10) 0.0069(11) 0.0089(12)
C20 0.0285(13) 0.0417(15) 0.0709(19) 0.0032(14) 0.0024(13) -0.0001(12)
C21 0.0275(11) 0.0286(11) 0.0172(10) 0.0039(9) 0.0082(8) 0.0046(10)
C22 0.0307(11) 0.0295(12) 0.0227(11) -0.0034(9) 0.0058(9) -0.0012(11)
C23 0.0232(11) 0.0407(13) 0.0248(11) -0.0003(10) 0.0086(9) -0.0001(11)
C24 0.0297(11) 0.0325(12) 0.0202(10) 0.0045(9) 0.0095(9) 0.0048(11)
C25 0.0322(12) 0.0275(11) 0.0238(11) -0.0029(9) 0.0084(10) -0.0004(11)
C26 0.0252(10) 0.0304(11) 0.0224(11) 0.0016(9) 0.0098(9) -0.0013(10)
C27 0.0294(11) 0.0373(13) 0.0207(11) 0.0013(10) 0.0053(9) 0.0016(11)
C28 0.0321(12) 0.0366(12) 0.0267(12) -0.0048(10) 0.0082(10) 0.0003(12)
C29 0.0373(13) 0.0419(14) 0.0405(14) -0.0073(12) 0.0169(12) -0.0046(13)
C30 0.0494(15) 0.0423(14) 0.0686(19) -0.0067(14) 0.0355(14) 0.0123(14)

loop_
_atom_type_symbol
_atom_type_description
_atom_type_scat_dispersion_real
_atom_type_scat_dispersion_imag
_atom_type_scat_source
C C 0.0033 0.0016 'International Tables Vol C Tables 4.2.6.8 and 6.1.1.4'
H H 0.0000 0.0000 'International Tables Vol C Tables 4.2.6.8 and 6.1.1.4'
N N 0.0061 0.0033 'International Tables Vol C Tables 4.2.6.8 and 6.1.1.4'

loop_
_geom_angle_atom_site_label_1
_geom_angle_atom_site_label_2
_geom_angle_atom_site_label_3
_geom_angle
C12 N1 C9 107.99(16)
C12 N1 C21 126.12(16)
C9 N1 C21 125.15(16)
C2 C1 C12 117.95(19)
C2 C1 H1 121.0
C12 C1 H1 121.0
C1 C2 C3 123.47(18)
C1 C2 H2 118.3
C3 C2 H2 118.2
C4 C3 C2 117.41(18)
C4 C3 C17 122.64(18)
C2 C3 C17 119.93(17)
C3 C4 C11 120.51(19)
C3 C4 H4 119.7
C11 C4 H4 119.8
C6 C5 C10 120.07(19)
C6 C5 H5 119.9
C10 C5 H5 120.0
C5 C6 C7 118.40(18)
C5 C6 C13 122.76(18)
C7 C6 C13 118.81(17)
C8 C7 C6 123.05(18)
C8 C7 H7 118.4
C6 C7 H7 118.5
C7 C8 C9 116.98(19)
C7 C8 H8 121.5
C9 C8 H8 121.5
C8 C9 C10 121.74(18)
C8 C9 N1 129.05(18)
C10 C9 N1 109.14(17)
C9 C10 C5 119.68(18)
C9 C10 C11 106.98(17)
C5 C10 C11 133.34(19)
C4 C11 C12 120.29(17)
C4 C11 C10 133.36(19)
C12 C11 C10 106.31(17)
N1 C12 C1 130.04(18)
N1 C12 C11 109.58(16)
C1 C12 C11 120.34(18)
C15 C13 C16 108.08(18)
C15 C13 C14 108.83(17)
C16 C13 C14 109.03(17)
C15 C13 C6 111.97(16)
C16 C13 C6 110.23(16)
C14 C13 C6 108.66(18)
C13 C14 H141 109.4
C13 C14 H142 109.5
H141 C14 H142 109.5
C13 C14 H143 109.5
H141 C14 H143 109.5
H142 C14 H143 109.5
C13 C15 H151 109.5
C13 C15 H152 109.5
H151 C15 H152 109.5
C13 C15 H153 109.4
H151 C15 H153 109.5
H152 C15 H153 109.5
C13 C16 H161 109.5
C13 C16 H162 109.5
H161 C16 H162 109.5
C13 C16 H163 109.4
H161 C16 H163 109.5
H162 C16 H163 109.5
C18 C17 C3 111.65(16)
C18 C17 C20 108.8(2)
C3 C17 C20 108.21(17)
C18 C17 C19 107.90(18)
C3 C17 C19 111.40(18)
C20 C17 C19 108.84(18)
C17 C18 H81 109.5
C17 C18 H182 109.6
H81 C18 H182 109.4
C17 C18 H183 109.4
H81 C18 H183 109.4
H182 C18 H183 109.4
C17 C19 H191 109.5
C17 C19 H192 109.4
H191 C19 H192 109.5
C17 C19 H193 109.5
H191 C19 H193 109.5
H192 C19 H193 109.5
C17 C20 H201 109.4
C17 C20 H202 109.5
H201 C20 H202 109.5
C17 C20 H203 109.5
H201 C20 H203 109.5
H202 C20 H203 109.5
C26 C21 C22 120.14(19)
C26 C21 N1 119.98(18)
C22 C21 N1 119.88(18)
C23 C22 C21 120.05(19)
C23 C22 H22 119.9
C21 C22 H22 120.0
C22 C23 C24 120.37(19)
C22 C23 H23 119.8
C24 C23 H23 119.8
C25 C24 C23 118.87(19)
C25 C24 C27 120.86(19)
C23 C24 C27 120.27(19)
C26 C25 C24 120.69(19)
C26 C25 H25 119.7
C24 C25 H25 119.7
C25 C26 C21 119.86(19)
C25 C26 H26 120.0
C21 C26 H26 120.1
C28 C27 C24 177.4(2)
C27 C28 C29 177.0(2)
C30 C29 C28 177.2(3)
C29 C30 H30 180.0

loop_
_geom_bond_atom_site_label_1
_geom_bond_atom_site_label_2
_geom_bond_distance
N1 C12 1.387(2)
N1 C9 1.402(2)
N1 C21 1.427(3)
C1 C2 1.378(3)
C1 C12 1.393(3)
C1 H1 0.9500
C2 C3 1.413(3)
C2 H2 0.9498
C3 C4 1.391(3)
C3 C17 1.528(3)
C4 C11 1.394(3)
C4 H4 0.9499
C5 C6 1.382(3)
C5 C10 1.400(3)
C5 H5 0.9501
C6 C7 1.411(3)
C6 C13 1.538(3)
C7 C8 1.385(3)
C7 H7 0.9501
C8 C9 1.391(3)
C8 H8 0.9500
C9 C10 1.399(3)
C10 C11 1.452(3)
C11 C12 1.408(3)
C13 C15 1.528(3)
C13 C16 1.535(3)
C13 C14 1.536(3)
C14 H141 0.9800
C14 H142 0.9801
C14 H143 0.9801
C15 H151 0.9800
C15 H152 0.9800
C15 H153 0.9801
C16 H161 0.9800
C16 H162 0.9800
C16 H163 0.9801
C17 C18 1.527(3)
C17 C20 1.534(3)
C17 C19 1.536(3)
C18 H81 0.9802
C18 H182 0.9803
C18 H183 0.9803
C19 H191 0.9799
C19 H192 0.9800
C19 H193 0.9801
C20 H201 0.9800
C20 H202 0.9800
C20 H203 0.9800
C21 C26 1.382(3)
C21 C22 1.382(3)
C22 C23 1.378(3)
C22 H22 0.9500
C23 C24 1.395(3)
C23 H23 0.9500
C24 C25 1.389(3)
C24 C27 1.439(3)
C25 C26 1.378(3)
C25 H25 0.9500
C26 H26 0.9500
C27 C28 1.183(3)
C28 C29 1.401(3)
C29 C30 1.166(3)
C30 H30 0.9500

loop_
_geom_hbond_atom_site_label_D
_geom_hbond_atom_site_label_H
_geom_hbond_atom_site_label_A
_geom_hbond_distance_DH
_geom_hbond_distance_HA
_geom_hbond_distance_DA
_geom_hbond_angle_DHA
_geom_hbond_site_symmetry_A
C30 H30 C7 0.95 2.61 3.549(3) 172.2 2_565
C30 H30 C8 0.95 2.76 3.654(3) 157.1 2_565
